data_7006689
loop_
_publ_author_name
'Coles, Simon J.'
'Davies, David B.'
'Eaton, Robert J.'
'Hursthouse, Michael B.'
'Kili\,c, Adem'
'Shaw, Robert A.'
'Uslu, Aylin'

_publ_section_title
;
 The structural and stereogenic properties of pentaerythritoxy-bridged
 cyclotriphosphazene derivatives: spiro-spiro, spiro-ansa and ansa-ansa
 isomers.
;
_journal_issue 10
_journal_name_full 'Dalton transactions (Cambridge, England : 2003)'
_journal_page_first 1302
_journal_page_last 1312
_journal_paper_doi 10.1039/b512854d
_journal_year 2006
_chemical_formula_sum 'C5 H8 Cl8 N6 O4 P6'
_chemical_formula_weight 685.59
_chemical_name_systematic ?
_space_group_IT_number 2
_symmetry_cell_setting triclinic
_symmetry_space_group_name_Hall '-P 1'
_symmetry_space_group_name_H-M 'P -1'
_atom_sites_solution_hydrogens geom
_atom_sites_solution_primary direct
_atom_sites_solution_secondary difmap
_audit_creation_method SHELXL-97
_cell_angle_alpha 96.23(3)
_cell_angle_beta 95.03(3)
_cell_angle_gamma 99.08(3)
_cell_formula_units_Z 2
_cell_length_a 6.1615(12)
_cell_length_b 7.8226(16)
_cell_length_c 24.125(5)
_cell_measurement_reflns_used 13153
_cell_measurement_temperature 120(2)
_cell_measurement_theta_max 27.48
_cell_measurement_theta_min 2.91
_cell_volume 1134.9(4)
_computing_cell_refinement 'DENZO & COLLECT'
_computing_data_collection 'DENZO (Otwinowski & Minor, 1997) & COLLECT (Hooft, 1998)'
_computing_data_reduction 'DENZO & COLLECT'
_computing_structure_refinement 'SHELXL-97 (Sheldrick, 1997)'
_computing_structure_solution 'SHELXS-97 (Sheldrick, 1990)'
_diffrn_ambient_temperature 120(2)
_diffrn_detector_area_resol_mean 9.091
_diffrn_measured_fraction_theta_full 0.945
_diffrn_measured_fraction_theta_max 0.945
_diffrn_measurement_device_type 'Nonius KappaCCD'
_diffrn_measurement_method '\f & \w scans'
_diffrn_radiation_monochromator graphite
_diffrn_radiation_source 'Nonius FR591 rotating anode'
_diffrn_radiation_type MoK\a
_diffrn_radiation_wavelength 0.71073
_diffrn_reflns_av_R_equivalents 0.1051
_diffrn_reflns_av_sigmaI/netI 0.0836
_diffrn_reflns_limit_h_max 7
_diffrn_reflns_limit_h_min -7
_diffrn_reflns_limit_k_max 10
_diffrn_reflns_limit_k_min -10
_diffrn_reflns_limit_l_max 31
_diffrn_reflns_limit_l_min -30
_diffrn_reflns_number 15933
_diffrn_reflns_theta_full 27.48
_diffrn_reflns_theta_max 27.48
_diffrn_reflns_theta_min 2.98
_exptl_absorpt_coefficient_mu 1.444
_exptl_absorpt_correction_T_max 0.9445
_exptl_absorpt_correction_T_min 0.8018
_exptl_absorpt_correction_type multi-scan
_exptl_absorpt_process_details 'SORTAV Blessing (1997)'
_exptl_crystal_colour colourless
_exptl_crystal_density_diffrn 2.006
_exptl_crystal_density_method 'not measured'
_exptl_crystal_description rod
_exptl_crystal_F_000 676
_exptl_crystal_size_max 0.16
_exptl_crystal_size_mid 0.05
_exptl_crystal_size_min 0.04
_refine_diff_density_max 0.467
_refine_diff_density_min -0.546
_refine_diff_density_rms 0.112
_refine_ls_extinction_coef 0.0019(7)
_refine_ls_extinction_expression Fc^*^=kFc[1+0.001xFc^2^\l^3^/sin(2\q)]^-1/4^
_refine_ls_extinction_method SHELXL
_refine_ls_goodness_of_fit_ref 1.016
_refine_ls_hydrogen_treatment constr
_refine_ls_matrix_type full
_refine_ls_number_parameters 263
_refine_ls_number_reflns 4892
_refine_ls_number_restraints 0
_refine_ls_restrained_S_all 1.016
_refine_ls_R_factor_all 0.0584
_refine_ls_R_factor_gt 0.0388
_refine_ls_shift/su_max 0.004
_refine_ls_shift/su_mean 0.001
_refine_ls_structure_factor_coef Fsqd
_refine_ls_weighting_details 'calc w=1/[\s^2^(Fo^2^)+(0.0173P)^2^+0.4954P] where P=(Fo^2^+2Fc^2^)/3'
_refine_ls_weighting_scheme calc
_refine_ls_wR_factor_gt 0.0831
_refine_ls_wR_factor_ref 0.0907
_reflns_number_gt 3792
_reflns_number_total 4892
_reflns_threshold_expression >2sigma(I)
_cod_data_source_file b512854d.txt
_cod_data_source_block 2a
_cod_depositor_comments
;
The following automatic conversions were performed:
'_symmetry_cell_setting' value 'Triclinic' changed to 'triclinic'
according to '/home/saulius/struct/CIF-dictionaries/cif_core.dic'
dictionary named 'cif_core.dic' version 2.4.1 from 2010-06-29.

Automatic conversion script
Id: cif_fix_enum 1527 2010-12-29 10:47:43Z saulius 
;
_cod_original_sg_symbol_H-M P-1
_cod_database_code 7006689

loop_
_symmetry_equiv_pos_as_xyz
'x, y, z'
'-x, -y, -z'

loop_
_atom_site_label
_atom_site_type_symbol
_atom_site_fract_x
_atom_site_fract_y
_atom_site_fract_z
_atom_site_U_iso_or_equiv
_atom_site_adp_type
_atom_site_occupancy
_atom_site_symmetry_multiplicity
_atom_site_calc_flag
_atom_site_refinement_flags
_atom_site_disorder_assembly
_atom_site_disorder_group
C1 C 0.4596(5) 0.7000(4) 0.27694(13) 0.0176(6) Uani 1 1 d . . .
H1A H 0.5901 0.6438 0.2850 0.021 Uiso 1 1 calc R . .
H1B H 0.5124 0.8249 0.2744 0.021 Uiso 1 1 calc R . .
C2 C 0.3311(4) 0.6133(4) 0.22134(12) 0.0151(6) Uani 1 1 d . . .
C3 C 0.1210(4) 0.6925(4) 0.21025(13) 0.0172(6) Uani 1 1 d . . .
H3A H 0.1632 0.8163 0.2046 0.021 Uiso 1 1 calc R . .
H3B H 0.0343 0.6301 0.1754 0.021 Uiso 1 1 calc R . .
C4 C 0.2620(5) 0.4170(4) 0.22343(13) 0.0179(6) Uani 1 1 d . . .
H4A H 0.1540 0.3996 0.2512 0.021 Uiso 1 1 calc R . .
H4B H 0.1880 0.3616 0.1863 0.021 Uiso 1 1 calc R . .
C5 C 0.4813(5) 0.6581(4) 0.17520(13) 0.0183(6) Uani 1 1 d . . .
H5A H 0.4841 0.7817 0.1693 0.022 Uiso 1 1 calc R . .
H5B H 0.6341 0.6434 0.1875 0.022 Uiso 1 1 calc R . .
N1 N -0.0507(4) 0.6909(3) 0.36123(11) 0.0183(6) Uani 1 1 d . . .
N2 N 0.1538(4) 0.9711(3) 0.31788(11) 0.0190(6) Uani 1 1 d . . .
N3 N 0.0595(5) 1.0041(3) 0.42595(11) 0.0260(6) Uani 1 1 d . . .
N4 N 0.3641(4) 0.0784(3) 0.15614(10) 0.0167(5) Uani 1 1 d . . .
N5 N 0.3744(4) 0.2502(3) 0.06383(10) 0.0194(6) Uani 1 1 d . . .
N6 N 0.6853(4) 0.3515(3) 0.15332(11) 0.0169(5) Uani 1 1 d . . .
O1 O 0.3178(3) 0.6835(2) 0.32180(8) 0.0173(5) Uani 1 1 d . . .
O2 O -0.0162(3) 0.6815(3) 0.25656(8) 0.0184(5) Uani 1 1 d . . .
O3 O 0.4498(3) 0.3312(3) 0.23847(8) 0.0178(5) Uani 1 1 d . . .
O4 O 0.4041(3) 0.5473(2) 0.12274(8) 0.0174(4) Uani 1 1 d . . .
P1 P -0.04099(13) 0.80341(10) 0.42024(3) 0.01803(19) Uani 1 1 d . . .
P2 P 0.09938(12) 0.76390(10) 0.31649(3) 0.01603(18) Uani 1 1 d . . .
P3 P 0.17057(13) 1.08753(10) 0.37634(3) 0.0201(2) Uani 1 1 d . . .
P4 P 0.54910(12) 0.22588(10) 0.19032(3) 0.01589(18) Uani 1 1 d . . .
P5 P 0.28809(12) 0.08224(10) 0.09201(3) 0.01600(18) Uani 1 1 d . . .
P6 P 0.54134(12) 0.40224(10) 0.10161(3) 0.01626(18) Uani 1 1 d . . .
Cl1 Cl -0.34224(13) 0.77355(12) 0.44449(4) 0.0318(2) Uani 1 1 d . . .
Cl2 Cl 0.12357(12) 0.69542(10) 0.47840(3) 0.02510(19) Uani 1 1 d . . .
Cl3 Cl 0.48851(14) 1.18361(12) 0.40210(4) 0.0386(2) Uani 1 1 d . . .
Cl4 Cl 0.05157(13) 1.30484(10) 0.36599(4) 0.0275(2) Uani 1 1 d . . .
Cl5 Cl 0.76236(12) 0.11733(10) 0.23516(3) 0.02313(19) Uani 1 1 d . . .
Cl6 Cl -0.04223(12) 0.03528(11) 0.08123(4) 0.0276(2) Uani 1 1 d . . .
Cl7 Cl 0.35855(12) -0.12822(9) 0.04747(3) 0.02268(19) Uani 1 1 d . . .
Cl8 Cl 0.74958(13) 0.51868(10) 0.05339(3) 0.02481(19) Uani 1 1 d . . .

loop_
_atom_site_aniso_label
_atom_site_aniso_U_11
_atom_site_aniso_U_22
_atom_site_aniso_U_33
_atom_site_aniso_U_23
_atom_site_aniso_U_13
_atom_site_aniso_U_12
C1 0.0156(15) 0.0182(16) 0.0190(17) 0.0001(13) 0.0050(12) 0.0022(11)
C2 0.0176(15) 0.0150(16) 0.0133(16) 0.0005(12) 0.0038(12) 0.0041(11)
C3 0.0174(15) 0.0206(17) 0.0136(16) 0.0008(13) 0.0047(12) 0.0025(12)
C4 0.0179(15) 0.0158(16) 0.0199(17) -0.0006(13) 0.0048(12) 0.0031(11)
C5 0.0243(16) 0.0146(16) 0.0153(17) -0.0005(13) 0.0035(12) 0.0019(12)
N1 0.0201(13) 0.0167(14) 0.0178(15) 0.0011(11) 0.0045(10) 0.0012(10)
N2 0.0269(14) 0.0143(14) 0.0162(15) 0.0020(11) 0.0048(11) 0.0038(10)
N3 0.0451(17) 0.0169(15) 0.0158(15) 0.0008(12) 0.0073(12) 0.0032(12)
N4 0.0229(13) 0.0113(13) 0.0158(14) 0.0034(11) 0.0032(10) 0.0011(10)
N5 0.0284(14) 0.0156(14) 0.0134(14) 0.0035(11) 0.0003(11) 0.0009(10)
N6 0.0177(13) 0.0144(13) 0.0185(15) 0.0018(11) 0.0030(10) 0.0020(10)
O1 0.0192(11) 0.0166(11) 0.0172(12) 0.0028(9) 0.0041(8) 0.0045(8)
O2 0.0190(11) 0.0225(12) 0.0134(12) -0.0016(9) 0.0028(8) 0.0042(8)
O3 0.0247(11) 0.0142(11) 0.0139(12) 0.0011(9) 0.0016(9) 0.0019(8)
O4 0.0226(11) 0.0141(11) 0.0156(12) -0.0003(9) 0.0024(8) 0.0044(8)
P1 0.0227(4) 0.0169(4) 0.0148(4) 0.0006(3) 0.0039(3) 0.0044(3)
P2 0.0186(4) 0.0146(4) 0.0145(4) -0.0006(3) 0.0023(3) 0.0033(3)
P3 0.0281(4) 0.0144(4) 0.0177(5) 0.0005(3) 0.0016(3) 0.0045(3)
P4 0.0199(4) 0.0122(4) 0.0150(4) 0.0013(3) 0.0007(3) 0.0021(3)
P5 0.0197(4) 0.0125(4) 0.0153(4) -0.0003(3) 0.0012(3) 0.0029(3)
P6 0.0220(4) 0.0127(4) 0.0144(4) 0.0014(3) 0.0041(3) 0.0031(3)
Cl1 0.0233(4) 0.0486(6) 0.0244(5) -0.0002(4) 0.0082(3) 0.0089(4)
Cl2 0.0305(4) 0.0262(4) 0.0204(4) 0.0057(3) 0.0024(3) 0.0083(3)
Cl3 0.0292(5) 0.0421(6) 0.0389(6) -0.0035(4) -0.0061(4) 0.0000(4)
Cl4 0.0429(5) 0.0161(4) 0.0258(5) 0.0021(3) 0.0063(4) 0.0106(3)
Cl5 0.0247(4) 0.0195(4) 0.0246(5) 0.0068(3) -0.0042(3) 0.0030(3)
Cl6 0.0198(4) 0.0351(5) 0.0277(5) 0.0032(4) 0.0002(3) 0.0056(3)
Cl7 0.0338(4) 0.0149(4) 0.0193(4) -0.0021(3) 0.0033(3) 0.0066(3)
Cl8 0.0311(4) 0.0215(4) 0.0228(4) 0.0047(3) 0.0115(3) 0.0014(3)

loop_
_atom_type_symbol
_atom_type_description
_atom_type_scat_dispersion_real
_atom_type_scat_dispersion_imag
_atom_type_scat_source
C C 0.0033 0.0016 'International Tables Vol C Tables 4.2.6.8 and 6.1.1.4'
H H 0.0000 0.0000 'International Tables Vol C Tables 4.2.6.8 and 6.1.1.4'
N N 0.0061 0.0033 'International Tables Vol C Tables 4.2.6.8 and 6.1.1.4'
O O 0.0106 0.0060 'International Tables Vol C Tables 4.2.6.8 and 6.1.1.4'
P P 0.1023 0.0942 'International Tables Vol C Tables 4.2.6.8 and 6.1.1.4'
Cl Cl 0.1484 0.1585 'International Tables Vol C Tables 4.2.6.8 and 6.1.1.4'

loop_
_geom_angle_atom_site_label_1
_geom_angle_atom_site_label_2
_geom_angle_atom_site_label_3
_geom_angle
_geom_angle_site_symmetry_1
_geom_angle_site_symmetry_3
_geom_angle_publ_flag
O1 C1 C2 109.7(2) . . ?
O1 C1 H1A 109.7 . . ?
C2 C1 H1A 109.7 . . ?
O1 C1 H1B 109.7 . . ?
C2 C1 H1B 109.7 . . ?
H1A C1 H1B 108.2 . . ?
C1 C2 C4 110.1(2) . . ?
C1 C2 C3 110.0(2) . . ?
C4 C2 C3 108.2(2) . . ?
C1 C2 C5 106.4(2) . . ?
C4 C2 C5 114.3(2) . . ?
C3 C2 C5 107.7(2) . . ?
O2 C3 C2 111.9(2) . . ?
O2 C3 H3A 109.2 . . ?
C2 C3 H3A 109.2 . . ?
O2 C3 H3B 109.2 . . ?
C2 C3 H3B 109.2 . . ?
H3A C3 H3B 107.9 . . ?
O3 C4 C2 112.6(2) . . ?
O3 C4 H4A 109.1 . . ?
C2 C4 H4A 109.1 . . ?
O3 C4 H4B 109.1 . . ?
C2 C4 H4B 109.1 . . ?
H4A C4 H4B 107.8 . . ?
O4 C5 C2 111.4(2) . . ?
O4 C5 H5A 109.3 . . ?
C2 C5 H5A 109.3 . . ?
O4 C5 H5B 109.3 . . ?
C2 C5 H5B 109.3 . . ?
H5A C5 H5B 108.0 . . ?
P2 N1 P1 118.94(16) . . ?
P3 N2 P2 118.13(15) . . ?
P1 N3 P3 121.38(18) . . ?
P5 N4 P4 121.59(15) . . ?
P5 N5 P6 117.32(16) . . ?
P4 N6 P6 114.27(14) . . ?
C1 O1 P2 117.53(17) . . ?
C3 O2 P2 116.46(17) . . ?
C4 O3 P4 118.52(18) . . ?
C5 O4 P6 119.28(17) . . ?
N3 P1 N1 118.18(14) . . ?
N3 P1 Cl1 109.75(11) . . ?
N1 P1 Cl1 108.31(10) . . ?
N3 P1 Cl2 108.25(12) . . ?
N1 P1 Cl2 109.30(10) . . ?
Cl1 P1 Cl2 101.79(5) . . ?
O1 P2 O2 103.59(11) . . ?
O1 P2 N1 107.65(12) . . ?
O2 P2 N1 107.69(13) . . ?
O1 P2 N2 111.04(12) . . ?
O2 P2 N2 108.86(13) . . ?
N1 P2 N2 117.12(14) . . ?
N2 P3 N3 118.39(14) . . ?
N2 P3 Cl4 109.67(10) . . ?
N3 P3 Cl4 108.09(11) . . ?
N2 P3 Cl3 109.30(11) . . ?
N3 P3 Cl3 108.92(12) . . ?
Cl4 P3 Cl3 101.08(6) . . ?
O3 P4 N4 110.67(12) . . ?
O3 P4 N6 111.86(12) . . ?
N4 P4 N6 115.23(13) . . ?
O3 P4 Cl5 100.45(9) . . ?
N4 P4 Cl5 109.73(9) . . ?
N6 P4 Cl5 107.82(9) . . ?
O3 P4 P6 107.62(8) . . ?
N4 P4 P6 88.57(9) . . ?
N6 P4 P6 32.86(9) . . ?
Cl5 P4 P6 138.35(5) . . ?
N5 P5 N4 118.71(13) . . ?
N5 P5 Cl7 109.36(11) . . ?
N4 P5 Cl7 109.03(10) . . ?
N5 P5 Cl6 109.06(10) . . ?
N4 P5 Cl6 108.04(10) . . ?
Cl7 P5 Cl6 101.20(6) . . ?
O4 P6 N5 107.62(13) . . ?
O4 P6 N6 109.84(12) . . ?
N5 P6 N6 117.66(13) . . ?
O4 P6 Cl8 104.77(8) . . ?
N5 P6 Cl8 108.80(10) . . ?
N6 P6 Cl8 107.41(9) . . ?
O4 P6 P4 100.04(8) . . ?
N5 P6 P4 93.22(9) . . ?
N6 P6 P4 32.87(9) . . ?
Cl8 P6 P4 139.46(5) . . ?

loop_
_geom_bond_atom_site_label_1
_geom_bond_atom_site_label_2
_geom_bond_distance
_geom_bond_site_symmetry_2
_geom_bond_publ_flag
C1 O1 1.453(3) . ?
C1 C2 1.527(4) . ?
C1 H1A 0.9900 . ?
C1 H1B 0.9900 . ?
C2 C4 1.535(4) . ?
C2 C3 1.536(4) . ?
C2 C5 1.543(4) . ?
C3 O2 1.461(3) . ?
C3 H3A 0.9900 . ?
C3 H3B 0.9900 . ?
C4 O3 1.464(3) . ?
C4 H4A 0.9900 . ?
C4 H4B 0.9900 . ?
C5 O4 1.451(4) . ?
C5 H5A 0.9900 . ?
C5 H5B 0.9900 . ?
N1 P2 1.578(2) . ?
N1 P1 1.582(3) . ?
N2 P3 1.580(3) . ?
N2 P2 1.598(3) . ?
N3 P1 1.581(3) . ?
N3 P3 1.581(3) . ?
N4 P5 1.582(3) . ?
N4 P4 1.588(3) . ?
N5 P5 1.584(2) . ?
N5 P6 1.586(3) . ?
N6 P4 1.590(2) . ?
N6 P6 1.589(3) . ?
O1 P2 1.574(2) . ?
O2 P2 1.576(2) . ?
O3 P4 1.575(2) . ?
O4 P6 1.586(2) . ?
P1 Cl1 1.9812(11) . ?
P1 Cl2 1.9971(12) . ?
P3 Cl4 1.9858(12) . ?
P3 Cl3 2.0022(13) . ?
P4 Cl5 1.9799(12) . ?
P4 P6 2.6700(13) . ?
P5 Cl7 1.9942(12) . ?
P5 Cl6 1.9989(11) . ?
P6 Cl8 1.9879(12) . ?
